data_9011830
loop_
_publ_author_name
'Krause, W.'
'Bernhardt, H. J.'
'Braithwaite, R. S. W.'
'Kolitsch, U.'
'Pritchard, R.'

_publ_section_title
;
 Kapellasite, Cu3Zn(OH)6Cl2, a new mineral from Lavrion, Greece, and its
 crystal structure
;
_journal_name_full 'Mineralogical Magazine'
_journal_page_first 329
_journal_page_last 340
_journal_paper_doi 10.1180/0026461067030336
_journal_volume 70
_journal_year 2006
_chemical_compound_source 'Lavrion, Greece'
_chemical_formula_sum 'Cl2.18 Cu3 H5.82 O5.82 Zn'
_chemical_name_mineral Kapellasite
_space_group_IT_number 164
_symmetry_space_group_name_Hall '-P 3 2"'
_symmetry_space_group_name_H-M 'P -3 m 1'
_cell_angle_alpha 90
_cell_angle_beta 90
_cell_angle_gamma 120
_cell_formula_units_Z 1
_cell_length_a 6.300
_cell_length_b 6.300
_cell_length_c 5.733
_cell_volume 197.058
_database_code_amcsd 0014577
_exptl_crystal_density_diffrn 3.643
_cod_original_formula_sum 'Cu3 Zn Cl2.18 O5.82 H5.82'
_cod_database_code 9011830

loop_
_space_group_symop_operation_xyz
x,y,z
-y,-x,z
y,-x+y,-z
-x,-x+y,-z
-x+y,-x,z
-x+y,y,z
-x,-y,-z
y,x,-z
-y,x-y,z
x,x-y,z
x-y,x,-z
x-y,-y,-z

loop_
_atom_site_aniso_label
_atom_site_aniso_U_11
_atom_site_aniso_U_22
_atom_site_aniso_U_33
_atom_site_aniso_U_12
_atom_site_aniso_U_13
_atom_site_aniso_U_23
Cu 0.01300 0.01530 0.02210 0.00760 0.00060 0.00120
Zn 0.01340 0.01340 0.02590 0.00670 0.00000 0.00000
Cl1 0.02760 0.02760 0.02000 0.01380 0.00000 0.00000
Cl2 0.01790 0.01550 0.01580 0.00900 -0.00120 0.00060
O-H2 0.01790 0.01550 0.01580 0.00900 -0.00120 0.00060

loop_
_atom_site_label
_atom_site_fract_x
_atom_site_fract_y
_atom_site_fract_z
_atom_site_occupancy
_atom_site_U_iso_or_equiv
_atom_site_type_symbol
_atom_site_attached_hydrogens
Cu 0.50000 0.00000 0.50000 1.00000 0.01650 Cu 0
Zn 0.00000 0.00000 0.50000 1.00000 0.01760 Zn 0
Cl1 0.33333 0.66667 0.13730 1.00000 0.02510 Cl 0
Cl2 0.35440 0.17720 0.34540 0.03000 0.01610 Cl 0
O-H2 0.35440 0.17720 0.34540 0.97000 0.01610 O 1

loop_
_cod_changelog_entry_id
_cod_changelog_entry_author
_cod_changelog_entry_date
_cod_changelog_entry_text
1
;cod-tools version 3.8.0
Id: cif_guess_AMCSD_atom_types 9574 2023-05-10 09:00:05Z saulius
;
2023-05-10T18:53:29+03:00
;Derived atom types and hydrogen counts
from atom names that follow the AMCSD naming convention
(Wat == water, O-H == hydroxyl).
;
2
;cod-tools version 3.10.1
Id: cif_fix_AMCSD_aniso_labels 10200 2024-08-01 14:09:44Z saulius
;
2024-08-02T12:21:44+03:00
;Changed the following '_atom_site_aniso_label' values:
'OH2' -> 'O-H2'
;

loop_
_cod_related_entry_id
_cod_related_entry_database
_cod_related_entry_code
1 AMCSD 0014577
